data_1526920
loop_
_publ_author_name
'Wang, X.-Q.'
'Liu, L.-M.'
'Jacobson, A.J.'

_publ_section_title
;
 Hydrothermal synthesis and crystal structures of ((C H3 N H3)0.5 (N
 H4)1.5) Sb8 S13 . 2.8(H2 O) and Rb2 Sb8 S13 . 3.3(H2 O)
;
_journal_name_full 'Journal of Solid State Chemistry'
_journal_page_first 409
_journal_page_last 416
_journal_volume 155
_journal_year 2000
_chemical_formula_sum 'H6.56 O3.28 Rb2 S13 Sb8'
_chemical_name_systematic 'Rb2 Sb8 S13 (H2 O)3.28'
_space_group_IT_number 11
_symmetry_space_group_name_Hall '-P 2yb'
_symmetry_space_group_name_H-M 'P 1 21/m 1'
_cell_angle_alpha 90
_cell_angle_beta 96.541
_cell_angle_gamma 90
_cell_formula_units_Z 4
_cell_length_a 7.1899
_cell_length_b 25.76
_cell_length_c 15.973
_cell_volume 2939.131
_citation_journal_id_ASTM JSSCBI
_cod_data_source_file Wang_JSSCBI_2000_60.cif
_cod_data_source_block H6.56O3.28Rb2S13Sb8
_cod_database_code 1526920

loop_
_symmetry_equiv_pos_as_xyz
x,y,z
-x,y+1/2,-z
-x,-y,-z
x,-y-1/2,z

loop_
_atom_site_label
_atom_site_type_symbol
_atom_site_fract_x
_atom_site_fract_y
_atom_site_fract_z
_atom_site_occupancy
_atom_site_U_iso_or_equiv
S11 S-2 0.1393 0.434 0.5328 1 0.0
Rb2 Rb+1 0.4221 0.25 0.738 1 0.0
S9 S-2 0.0814 0.4315 -0.0082 1 0.0
O3 O-2 0.5229 0.3036 0.4353 1 0.0
S5 S-2 0.2188 0.3838 0.3301 1 0.0
S2 S-2 0.7813 0.3139 0.0759 1 0.0
S3 S-2 0.618 0.4458 0.064 1 0.0
O1 O-2 0.5701 0.6671 0.3912 1 0.0
Sb3 Sb+3 0.2848 0.4436 0.8484 1 0.0
S6 S-2 0.4572 0.4717 0.7163 1 0.0
S14 S-2 0.8879 0.25 0.8096 1 0.0
S8 S-2 0.6904 0.3877 0.2685 1 0.0
Sb5 Sb+3 0.796 0.4616 -0.0874 1 0.0
Sb6 Sb+3 0.2057 0.515 0.6292 1 0.0
Sb8 Sb+3 0.2817 0.4653 0.4111 1 0.0
Rb3 Rb+1 0.2004 0.6169 0.3479 1 0.0
O4 O-2 0.106 0.6806 0.5231 0.78 0.0
O2 O-2 0.0625 0.25 0.2754 1 0.0
S1 S-2 0.3944 0.25 -0.0504 1 0.0
S10 S-2 0.3055 0.3246 0.1398 1 0.0
Sb1 Sb+3 0.8741 0.3995 0.1418 1 0.0
Sb7 Sb+3 0.9999 0.3246 -0.0982 1 0.0
Sb2 Sb+3 0.3742 0.4106 0.2035 1 0.0
S13 S-2 0.182 0.357 0.7893 1 0.0
S7 S-2 0.0001 0.4867 0.7881 1 0.0
S4 S-2 0.7101 0.3721 0.8544 1 0.0
Rb1 Rb+1 0.6504 0.25 0.2547 1 0.0
Sb4 Sb+3 0.4702 0.337 0.0108 1 0.0
S12 S-2 0.3987 0.5599 0.5321 1 0.0
